data_2203649
loop_
_publ_author_name
'Yu-Ling Wang'
'Wen-Hua Bi'
'Xing Li'
'Rong Cao'

_publ_section_title
;Tetrakis[1-<i>tert</i>-butyl-1<i>H</i>-imidazole-2(3<i>H</i>)-thione-\k<i>S</i>]palladium(II)
 dichloride dichloromethane disolvate
;
_journal_issue 5
_journal_name_full 'Acta Crystallographica Section E'
_journal_page_first m699
_journal_page_last m700
_journal_paper_doi 10.1107/S1600536804009900
_journal_volume 60
_journal_year 2004
_chemical_formula_iupac '[Pd (C7 H12 N2)4] l2, 2C H2 Cl2'
_chemical_formula_moiety 'C28 H48 N8 Pd S4 2+, 2C H2 Cl2, 2Cl -'
_chemical_formula_sum 'C30 H52 Cl6 N8 Pd S4'
_chemical_formula_weight 972.14
_chemical_name_systematic
;
Tetrakis[1-tert-butyl-1H-imidazole-2(3H)-thione-\kS]palladium(II)
dichloride dichloromethane disolvate
;
_space_group_IT_number 14
_symmetry_cell_setting monoclinic
_symmetry_space_group_name_Hall '-P 2ybc'
_symmetry_space_group_name_H-M 'P 1 21/c 1'
_atom_sites_solution_hydrogens geom
_atom_sites_solution_primary direct
_atom_sites_solution_secondary difmap
_audit_creation_method SHELXL-97
_cell_angle_alpha 90.00
_cell_angle_beta 111.4930(10)
_cell_angle_gamma 90.00
_cell_formula_units_Z 2
_cell_length_a 9.3724(2)
_cell_length_b 21.9527(4)
_cell_length_c 11.4474(2)
_cell_measurement_reflns_used 7773
_cell_measurement_temperature 293(2)
_cell_measurement_theta_max 25.16
_cell_measurement_theta_min 1.86
_cell_volume 2191.51(7)
_computing_cell_refinement 'SAINT (Siemens, 1996)'
_computing_data_collection 'SMART (Siemens, 1996)'
_computing_data_reduction SAINT
_computing_molecular_graphics SHELXTL
_computing_publication_material SHELXTL
_computing_structure_refinement SHELXTL
_computing_structure_solution 'SHELXTL (Sheldrick, 1997)'
_diffrn_ambient_temperature 293(2)
_diffrn_measured_fraction_theta_full 0.998
_diffrn_measured_fraction_theta_max 0.998
_diffrn_measurement_device_type 'Siemens SMART CCD area-detector'
_diffrn_measurement_method '\f  and  \w scans'
_diffrn_radiation_monochromator graphite
_diffrn_radiation_source 'fine-focus sealed tube'
_diffrn_radiation_type MoK\a
_diffrn_radiation_wavelength 0.71073
_diffrn_reflns_av_R_equivalents 0.0373
_diffrn_reflns_av_sigmaI/netI 0.0311
_diffrn_reflns_limit_h_max 11
_diffrn_reflns_limit_h_min -10
_diffrn_reflns_limit_k_max 26
_diffrn_reflns_limit_k_min -16
_diffrn_reflns_limit_l_max 13
_diffrn_reflns_limit_l_min -13
_diffrn_reflns_number 11352
_diffrn_reflns_theta_full 25.16
_diffrn_reflns_theta_max 25.16
_diffrn_reflns_theta_min 1.86
_diffrn_standards_decay_% 0
_diffrn_standards_interval_count 0
_diffrn_standards_number 0
_exptl_absorpt_coefficient_mu 1.012
_exptl_absorpt_correction_T_max 0.904
_exptl_absorpt_correction_T_min 0.685
_exptl_absorpt_correction_type multi-scan
_exptl_absorpt_process_details '(SADABS; Sheldrick, 1996)'
_exptl_crystal_colour red
_exptl_crystal_density_diffrn 1.473
_exptl_crystal_density_meas ?
_exptl_crystal_density_method .
_exptl_crystal_description block
_exptl_crystal_F_000 1000
_exptl_crystal_size_max 0.48
_exptl_crystal_size_mid 0.32
_exptl_crystal_size_min 0.10
_refine_diff_density_max 0.565
_refine_diff_density_min -0.966
_refine_ls_extinction_method none
_refine_ls_goodness_of_fit_ref 1.000
_refine_ls_hydrogen_treatment constr
_refine_ls_matrix_type full
_refine_ls_number_parameters 223
_refine_ls_number_reflns 3927
_refine_ls_number_restraints 0
_refine_ls_restrained_S_all 1.000
_refine_ls_R_factor_all 0.0542
_refine_ls_R_factor_gt 0.0437
_refine_ls_shift/su_max 0.001
_refine_ls_shift/su_mean 0.000
_refine_ls_structure_factor_coef Fsqd
_refine_ls_weighting_details 'calc w=1/[\s^2^(Fo^2^)+(0.0401P)^2^+4.8056P] where P=(Fo^2^+2Fc^2^)/3'
_refine_ls_weighting_scheme calc
_refine_ls_wR_factor_gt 0.0991
_refine_ls_wR_factor_ref 0.1064
_reflns_number_gt 3378
_reflns_number_total 3927
_reflns_threshold_expression 'I > 2\s(I)'
_cod_data_source_file ng6026.cif
_cod_data_source_block I
_cod_depositor_comments
;
The following automatic conversions were performed:
'_symmetry_cell_setting' value 'Monoclinic' changed to 'monoclinic'
according to '/home/saulius/struct/CIF-dictionaries/cif_core.dic'
dictionary named 'cif_core.dic' version 2.4.1 from 2010-06-29.

Automatic conversion script
Id: cif_fix_enum 1527 2010-12-29 10:47:43Z saulius 

The following automatic conversions were performed:

'_symmetry_cell_setting' value 'Monoclinic' changed to 'monoclinic'
according to /home/saulius/struct/CIF-dictionaries/cif_core.dic
dictionary named 'cif_core.dic' version 2.4.1 from 2010-06-29.

Automatic conversion script
Id: cif_fix_values 1715 2011-07-08 13:25:40Z adriana 
;
_cod_original_sg_symbol_H-M 'P 21/c'
_cod_database_code 2203649

loop_
_symmetry_equiv_pos_as_xyz
'x, y, z'
'-x, y+1/2, -z+1/2'
'-x, -y, -z'
'x, -y-1/2, z-1/2'

loop_
_atom_site_label
_atom_site_fract_x
_atom_site_fract_y
_atom_site_fract_z
_atom_site_U_iso_or_equiv
_atom_site_adp_type
_atom_site_calc_flag
_atom_site_refinement_flags
_atom_site_occupancy
_atom_site_type_symbol
Pd1 0.5000 0.5000 0.5000 0.03574(13) Uani d S 1 Pd
S1 0.75992(12) 0.51230(5) 0.54211(11) 0.0530(3) Uani d . 1 S
S2 0.51971(12) 0.39949(4) 0.56852(8) 0.0422(2) Uani d . 1 S
Cl1 0.1490(2) 0.27944(9) 0.35042(17) 0.1009(5) Uani d . 1 Cl
Cl2 0.0167(4) 0.34124(18) 0.1183(3) 0.2114(16) Uani d . 1 Cl
Cl3 0.50597(14) 0.40002(5) 0.21970(11) 0.0611(3) Uani d . 1 Cl
N1 0.9638(3) 0.41683(15) 0.6436(3) 0.0463(8) Uani d . 1 N
N2 0.8010(4) 0.40199(15) 0.4560(3) 0.0502(8) Uani d . 1 N
N3 0.5672(3) 0.36214(14) 0.8103(3) 0.0381(7) Uani d . 1 N
N4 0.5508(4) 0.45935(14) 0.7834(3) 0.0418(7) Uani d . 1 N
C1 0.8432(4) 0.44165(17) 0.5511(4) 0.0428(9) Uani d . 1 C
C2 0.9940(5) 0.3612(2) 0.6013(5) 0.0629(13) Uani d . 1 C
C3 0.8931(5) 0.3523(2) 0.4869(5) 0.0610(12) Uani d . 1 C
C4 1.0509(5) 0.4435(2) 0.7707(4) 0.0523(10) Uani d . 1 C
C5 1.1725(6) 0.3981(3) 0.8454(5) 0.0817(16) Uani d . 1 C
C6 1.1274(6) 0.5018(2) 0.7535(5) 0.0683(13) Uani d . 1 C
C7 0.9389(6) 0.4537(3) 0.8363(4) 0.0713(14) Uani d . 1 C
C8 0.5449(4) 0.40710(15) 0.7234(3) 0.0340(7) Uani d . 1 C
C9 0.5893(5) 0.3892(2) 0.9249(4) 0.0527(11) Uani d . 1 C
C10 0.5797(5) 0.4492(2) 0.9070(4) 0.0532(11) Uani d . 1 C
C11 0.5709(5) 0.29471(17) 0.7876(4) 0.0441(9) Uani d . 1 C
C12 0.5845(6) 0.2613(2) 0.9077(4) 0.0656(13) Uani d . 1 C
C13 0.7092(5) 0.2807(2) 0.7533(4) 0.0565(11) Uani d . 1 C
C14 0.4212(5) 0.27542(19) 0.6840(4) 0.0596(12) Uani d . 1 C
C15 0.1554(7) 0.3434(3) 0.2638(7) 0.103(2) Uani d . 1 C
H2A 0.7264 0.4072 0.3856 0.060 Uiso calc R 1 H
H2B 1.0721 0.3346 0.6458 0.075 Uiso calc R 1 H
H3A 0.8865 0.3183 0.4368 0.073 Uiso calc R 1 H
H4A 0.5381 0.4947 0.7488 0.050 Uiso calc R 1 H
H5A 1.1238 0.3614 0.8573 0.123 Uiso calc R 1 H
H5B 1.2320 0.4152 0.9256 0.123 Uiso calc R 1 H
H5C 1.2384 0.3889 0.8003 0.123 Uiso calc R 1 H
H6A 1.0505 0.5306 0.7069 0.102 Uiso calc R 1 H
H6B 1.1937 0.4932 0.7085 0.102 Uiso calc R 1 H
H6C 1.1865 0.5186 0.8342 0.102 Uiso calc R 1 H
H7A 0.8633 0.4831 0.7903 0.107 Uiso calc R 1 H
H7B 0.9931 0.4685 0.9198 0.107 Uiso calc R 1 H
H7C 0.8892 0.4159 0.8404 0.107 Uiso calc R 1 H
H9A 0.6076 0.3692 1.0006 0.063 Uiso calc R 1 H
H10A 0.5906 0.4788 0.9679 0.064 Uiso calc R 1 H
H12A 0.6785 0.2727 0.9736 0.098 Uiso calc R 1 H
H12B 0.5843 0.2181 0.8939 0.098 Uiso calc R 1 H
H12C 0.4994 0.2719 0.9312 0.098 Uiso calc R 1 H
H13A 0.7000 0.3020 0.6776 0.085 Uiso calc R 1 H
H13B 0.7142 0.2377 0.7405 0.085 Uiso calc R 1 H
H13C 0.8008 0.2937 0.8201 0.085 Uiso calc R 1 H
H14A 0.4108 0.2962 0.6076 0.089 Uiso calc R 1 H
H14B 0.3363 0.2857 0.7082 0.089 Uiso calc R 1 H
H14C 0.4224 0.2322 0.6712 0.089 Uiso calc R 1 H
H15A 0.1421 0.3796 0.3074 0.123 Uiso calc R 1 H
H15B 0.2550 0.3458 0.2564 0.123 Uiso calc R 1 H

loop_
_atom_site_aniso_label
_atom_site_aniso_U_11
_atom_site_aniso_U_22
_atom_site_aniso_U_33
_atom_site_aniso_U_12
_atom_site_aniso_U_13
_atom_site_aniso_U_23
Pd1 0.0464(2) 0.0260(2) 0.0331(2) 0.00232(16) 0.01250(16) 0.00382(15)
S2 0.0655(6) 0.0266(4) 0.0352(5) 0.0029(4) 0.0193(4) 0.0039(4)
Cl3 0.0716(7) 0.0438(6) 0.0562(6) -0.0059(5) 0.0094(5) -0.0059(5)
S1 0.0490(6) 0.0360(5) 0.0686(7) -0.0013(4) 0.0153(5) -0.0037(5)
Cl1 0.0954(11) 0.1065(13) 0.1058(12) 0.0117(9) 0.0429(10) -0.0049(10)
N4 0.0450(18) 0.0376(17) 0.0415(17) 0.0034(14) 0.0142(14) -0.0023(14)
N3 0.0423(17) 0.0386(17) 0.0340(15) 0.0057(13) 0.0145(13) 0.0048(13)
C8 0.0349(18) 0.0316(18) 0.0345(18) 0.0032(14) 0.0114(15) 0.0018(15)
N1 0.0355(16) 0.0424(18) 0.057(2) -0.0001(14) 0.0128(15) -0.0106(16)
N2 0.0483(19) 0.0444(19) 0.053(2) -0.0042(16) 0.0134(16) -0.0128(16)
C11 0.051(2) 0.037(2) 0.045(2) 0.0051(17) 0.0188(18) 0.0115(17)
C1 0.039(2) 0.036(2) 0.052(2) -0.0010(16) 0.0144(18) -0.0053(17)
C9 0.055(2) 0.071(3) 0.0322(19) 0.010(2) 0.0158(18) 0.0009(19)
C14 0.065(3) 0.039(2) 0.068(3) -0.004(2) 0.015(2) 0.010(2)
C10 0.050(2) 0.065(3) 0.043(2) 0.005(2) 0.0156(19) -0.016(2)
C4 0.040(2) 0.057(3) 0.054(2) -0.0051(19) 0.0094(19) -0.008(2)
C3 0.055(3) 0.051(3) 0.074(3) 0.000(2) 0.021(2) -0.025(2)
C2 0.047(2) 0.050(3) 0.085(3) 0.008(2) 0.017(2) -0.017(2)
C13 0.065(3) 0.045(2) 0.064(3) 0.018(2) 0.028(2) 0.013(2)
C7 0.064(3) 0.095(4) 0.052(3) -0.009(3) 0.017(2) -0.011(3)
C6 0.058(3) 0.064(3) 0.072(3) -0.023(2) 0.011(2) -0.016(3)
C12 0.082(3) 0.059(3) 0.059(3) 0.011(2) 0.029(3) 0.029(2)
C5 0.061(3) 0.083(4) 0.077(4) 0.003(3) -0.005(3) 0.002(3)
Cl2 0.192(3) 0.243(4) 0.132(2) -0.029(3) -0.020(2) 0.065(2)
C15 0.088(4) 0.059(3) 0.157(7) -0.009(3) 0.040(4) -0.037(4)

loop_
_atom_type_symbol
_atom_type_description
_atom_type_scat_dispersion_real
_atom_type_scat_dispersion_imag
_atom_type_scat_source
C C 0.0033 0.0016 'International Tables Vol C Tables 4.2.6.8 and 6.1.1.4'
H H 0.0000 0.0000 'International Tables Vol C Tables 4.2.6.8 and 6.1.1.4'
N N 0.0061 0.0033 'International Tables Vol C Tables 4.2.6.8 and 6.1.1.4'
S S 0.1246 0.1234 'International Tables Vol C Tables 4.2.6.8 and 6.1.1.4'
Cl Cl 0.1484 0.1585 'International Tables Vol C Tables 4.2.6.8 and 6.1.1.4'
Pd Pd -0.9988 1.0072 'International Tables Vol C Tables 4.2.6.8 and 6.1.1.4'

loop_
_geom_angle_atom_site_label_1
_geom_angle_atom_site_label_2
_geom_angle_atom_site_label_3
_geom_angle_site_symmetry_1
_geom_angle_site_symmetry_3
_geom_angle
_geom_angle_publ_flag
S1 Pd1 S1 . 3_666 180.00(6) ?
S1 Pd1 S2 . 3_666 84.68(4) yes
S1 Pd1 S2 3_666 3_666 95.32(4) ?
S1 Pd1 S2 . . 95.32(4) yes
S1 Pd1 S2 3_666 . 84.68(4) ?
S2 Pd1 S2 3_666 . 180.000(14) ?
S1 Pd1 Cl3 . . 84.61(3) ?
S1 Pd1 Cl3 3_666 . 95.39(3) ?
S2 Pd1 Cl3 3_666 . 106.22(3) ?
S2 Pd1 Cl3 . . 73.78(3) ?
C8 S2 Pd1 . . 102.76(12) yes
C1 S1 Pd1 . . 109.04(13) yes
C8 N4 C10 . . 110.6(3) ?
C8 N4 H4A . . 124.7 ?
C10 N4 H4A . . 124.7 ?
C8 N3 C9 . . 108.1(3) ?
C8 N3 C11 . . 126.4(3) ?
C9 N3 C11 . . 125.5(3) ?
N4 C8 N3 . . 106.4(3) ?
N4 C8 S2 . . 125.8(3) ?
N3 C8 S2 . . 127.8(3) ?
C1 N1 C2 . . 107.6(3) ?
C1 N1 C4 . . 127.2(3) ?
C2 N1 C4 . . 125.2(4) ?
C1 N2 C3 . . 110.0(4) ?
C1 N2 H2A . . 125.0 ?
C3 N2 H2A . . 125.0 ?
N3 C11 C13 . . 108.6(3) ?
N3 C11 C14 . . 109.5(3) ?
C13 C11 C14 . . 111.8(4) ?
N3 C11 C12 . . 108.6(3) ?
C13 C11 C12 . . 109.8(3) ?
C14 C11 C12 . . 108.5(4) ?
N2 C1 N1 . . 106.8(3) ?
N2 C1 S1 . . 123.1(3) ?
N1 C1 S1 . . 130.0(3) ?
C10 C9 N3 . . 107.5(4) ?
C10 C9 H9A . . 126.2 ?
N3 C9 H9A . . 126.2 ?
C11 C14 H14A . . 109.5 ?
C11 C14 H14B . . 109.5 ?
H14A C14 H14B . . 109.5 ?
C11 C14 H14C . . 109.5 ?
H14A C14 H14C . . 109.5 ?
H14B C14 H14C . . 109.5 ?
C9 C10 N4 . . 107.4(4) ?
C9 C10 H10A . . 126.3 ?
N4 C10 H10A . . 126.3 ?
N1 C4 C7 . . 108.0(3) ?
N1 C4 C6 . . 108.6(4) ?
C7 C4 C6 . . 112.8(4) ?
N1 C4 C5 . . 108.5(4) ?
C7 C4 C5 . . 109.4(4) ?
C6 C4 C5 . . 109.5(4) ?
C2 C3 N2 . . 107.2(4) ?
C2 C3 H3A . . 126.4 ?
N2 C3 H3A . . 126.4 ?
C3 C2 N1 . . 108.4(4) ?
C11 C13 H13A . . 109.5 ?
C11 C13 H13B . . 109.5 ?
H13A C13 H13B . . 109.5 ?
C11 C13 H13C . . 109.5 ?
H13A C13 H13C . . 109.5 ?
H13B C13 H13C . . 109.5 ?
C4 C7 H7A . . 109.5 ?
C4 C7 H7B . . 109.5 ?
H7A C7 H7B . . 109.5 ?
C4 C7 H7C . . 109.5 ?
H7A C7 H7C . . 109.5 ?
H7B C7 H7C . . 109.5 ?
C4 C6 H6A . . 109.5 ?
C4 C6 H6B . . 109.5 ?
H6A C6 H6B . . 109.5 ?
C4 C6 H6C . . 109.5 ?
H6A C6 H6C . . 109.5 ?
H6B C6 H6C . . 109.5 ?
C11 C12 H12A . . 109.5 ?
C11 C12 H12B . . 109.5 ?
H12A C12 H12B . . 109.5 ?
C11 C12 H12C . . 109.5 ?
H12A C12 H12C . . 109.5 ?
H12B C12 H12C . . 109.5 ?
C4 C5 H5A . . 109.5 ?
C4 C5 H5B . . 109.5 ?
H5A C5 H5B . . 109.5 ?
C4 C5 H5C . . 109.5 ?
H5A C5 H5C . . 109.5 ?
H5B C5 H5C . . 109.5 ?
Cl2 C15 Cl1 . . 111.4(3) ?
Cl2 C15 H15A . . 109.3 ?
Cl1 C15 H15A . . 109.3 ?
Cl2 C15 H15B . . 109.3 ?
Cl1 C15 H15B . . 109.3 ?
H15A C15 H15B . . 108.0 ?

loop_
_geom_bond_atom_site_label_1
_geom_bond_atom_site_label_2
_geom_bond_site_symmetry_2
_geom_bond_distance
_geom_bond_publ_flag
Pd1 S1 . 2.3193(11) yes
Pd1 S1 3_666 2.3193(11) ?
Pd1 S2 3_666 2.3263(9) ?
Pd1 S2 . 2.3263(9) yes
Pd1 Cl3 . 3.9048(11) ?
S2 C8 . 1.709(3) yes
S1 C1 . 1.723(4) yes
Cl1 C15 . 1.732(7) ?
N4 C8 . 1.328(4) yes
N4 C10 . 1.358(5) ?
N4 H4A . 0.8600 ?
N3 C8 . 1.362(4) ?
N3 C9 . 1.385(5) ?
N3 C11 . 1.505(5) ?
N1 C1 . 1.348(5) ?
N1 C2 . 1.380(5) ?
N1 C4 . 1.502(5) ?
N2 C1 . 1.336(5) ?
N2 C3 . 1.354(6) ?
N2 H2A . 0.8600 ?
C11 C13 . 1.517(6) ?
C11 C14 . 1.528(6) ?
C11 C12 . 1.521(5) ?
C9 C10 . 1.331(6) ?
C9 H9A . 0.9300 ?
C14 H14A . 0.9600 ?
C14 H14B . 0.9600 ?
C14 H14C . 0.9600 ?
C10 H10A . 0.9300 ?
C4 C7 . 1.514(6) ?
C4 C6 . 1.515(6) ?
C4 C5 . 1.521(6) ?
C3 C2 . 1.318(6) ?
C3 H3A . 0.9300 ?
C2 H2B . 0.9300 ?
C13 H13A . 0.9600 ?
C13 H13B . 0.9600 ?
C13 H13C . 0.9600 ?
C7 H7A . 0.9600 ?
C7 H7B . 0.9600 ?
C7 H7C . 0.9600 ?
C6 H6A . 0.9600 ?
C6 H6B . 0.9600 ?
C6 H6C . 0.9600 ?
C12 H12A . 0.9600 ?
C12 H12B . 0.9600 ?
C12 H12C . 0.9600 ?
C5 H5A . 0.9600 ?
C5 H5B . 0.9600 ?
C5 H5C . 0.9600 ?
Cl2 C15 . 1.697(7) ?
C15 H15A . 0.9700 ?
C15 H15B . 0.9700 ?

loop_
_geom_hbond_atom_site_label_D
_geom_hbond_atom_site_label_H
_geom_hbond_atom_site_label_A
_geom_hbond_site_symmetry_A
_geom_hbond_distance_DH
_geom_hbond_distance_HA
_geom_hbond_distance_DA
_geom_hbond_angle_DHA
_geom_hbond_publ_flag
N2 H2a Cl3 . 0.86 2.24 3.080(4) 165 yes
N4 H4a Cl3 3_666 0.86 2.40 3.131(3) 143 yes

loop_
_geom_torsion_atom_site_label_1
_geom_torsion_atom_site_label_2
_geom_torsion_atom_site_label_3
_geom_torsion_atom_site_label_4
_geom_torsion_site_symmetry_1
_geom_torsion
S1 Pd1 S2 C8 . 91.02(13)
S1 Pd1 S2 C8 3_666 -88.98(13)
S2 Pd1 S2 C8 . 20.04(15)
Cl3 Pd1 S2 C8 3_666 -6.19(15)
S2 Pd1 S1 C1 3_666 -159.70(15)
S2 Pd1 S1 C1 . 20.30(15)
Cl3 Pd1 S1 C1 . -52.81(15)
C10 N4 C8 N3 . 1.4(4)
C10 N4 C8 S2 . -176.9(3)
C9 N3 C8 N4 . -1.0(4)
C11 N3 C8 N4 . -179.8(3)
C9 N3 C8 S2 . 177.2(3)
C11 N3 C8 S2 . -1.5(5)
Pd1 S2 C8 N4 . -0.1(3)
Pd1 S2 C8 N3 . -178.0(3)
C8 N3 C11 C13 . 65.6(5)
C9 N3 C11 C13 . -112.9(4)
C8 N3 C11 C14 . -56.8(5)
C9 N3 C11 C14 . 124.7(4)
C8 N3 C11 C12 . -175.0(4)
C9 N3 C11 C12 . 6.5(5)
C3 N2 C1 N1 . 0.0(5)
C3 N2 C1 S1 . 175.8(3)
C2 N1 C1 N2 . 0.4(5)
C4 N1 C1 N2 . -179.1(4)
C2 N1 C1 S1 . -174.9(3)
C4 N1 C1 S1 . 5.6(6)
Pd1 S1 C1 N2 . 59.8(4)
Pd1 S1 C1 N1 . -125.5(4)
C8 N3 C9 C10 . 0.3(5)
C11 N3 C9 C10 . 179.1(4)
N3 C9 C10 N4 . 0.5(5)
C8 N4 C10 C9 . -1.2(5)
C1 N1 C4 C7 . 58.9(6)
C2 N1 C4 C7 . -120.5(5)
C1 N1 C4 C6 . -63.6(5)
C2 N1 C4 C6 . 116.9(5)
C1 N1 C4 C5 . 177.4(4)
C2 N1 C4 C5 . -2.1(6)
C1 N2 C3 C2 . -0.5(5)
N2 C3 C2 N1 . 0.8(6)
C1 N1 C2 C3 . -0.8(5)
C4 N1 C2 C3 . 178.8(4)
